data_4106018
loop_
_publ_author_name
'Tardito, Saverio'
'Bassanetti, Irene'
'Bignardi, Chiara'
'Elviri, Lisa'
'Tegoni, Matteo'
'Mucchino, Claudio'
'Bussolati, Ovidio'
'Franchi-Gazzola, Renata'
'Marchi\`o, Luciano'

_publ_section_title
;
 Copper Binding Agents Acting as Copper Ionophores Lead to Caspase
 Inhibition and Paraptotic Cell Death in Human Cancer Cells
;
_journal_coden_ASTM JACSAT
_journal_issue 16
_journal_name_full 'Journal of the American Chemical Society'
_journal_page_first 6235
_journal_page_last 6242
_journal_paper_doi 10.1021/ja109413c
_journal_volume 133
_journal_year 2011
_chemical_formula_moiety 'C31 H40 Cl2 Cu N4 S'
_chemical_formula_sum 'C31 H40 Cl2 Cu N4 S'
_chemical_formula_weight 635.17
_space_group_IT_number 14
_symmetry_cell_setting monoclinic
_symmetry_space_group_name_Hall '-P 2yn'
_symmetry_space_group_name_H-M 'P 1 21/n 1'
_atom_sites_solution_hydrogens geom
_atom_sites_solution_primary direct
_atom_sites_solution_secondary difmap
_audit_creation_method SHELXL-97
_cell_angle_alpha 90.00
_cell_angle_beta 106.683(5)
_cell_angle_gamma 90.00
_cell_formula_units_Z 4
_cell_length_a 13.002(1)
_cell_length_b 16.610(2)
_cell_length_c 15.314(1)
_cell_measurement_reflns_used 12064
_cell_measurement_temperature 293(2)
_cell_measurement_theta_max 27.03
_cell_measurement_theta_min 1.82
_cell_volume 3168.1(5)
_computing_cell_refinement Saint
_computing_data_collection Smart
_computing_data_reduction Saint
_computing_structure_refinement 'SHELXL-97 (Sheldrick, 1997)'
_computing_structure_solution Sir2004
_diffrn_ambient_temperature 293(2)
_diffrn_measured_fraction_theta_full 0.999
_diffrn_measured_fraction_theta_max 0.999
_diffrn_measurement_device_type 'Bruker Smart 1000 CCD'
_diffrn_measurement_method 'theta & omega scan'
_diffrn_radiation_monochromator graphite
_diffrn_radiation_source 'fine-focus sealed tube'
_diffrn_radiation_type MoK\a
_diffrn_radiation_wavelength 0.71073
_diffrn_reflns_av_R_equivalents 0.0571
_diffrn_reflns_av_sigmaI/netI 0.0562
_diffrn_reflns_limit_h_max 16
_diffrn_reflns_limit_h_min -16
_diffrn_reflns_limit_k_max 21
_diffrn_reflns_limit_k_min -21
_diffrn_reflns_limit_l_max 19
_diffrn_reflns_limit_l_min -19
_diffrn_reflns_number 36271
_diffrn_reflns_theta_full 27.03
_diffrn_reflns_theta_max 27.03
_diffrn_reflns_theta_min 1.82
_diffrn_standards_decay_% none
_exptl_absorpt_coefficient_mu 0.950
_exptl_absorpt_correction_T_max 1.000
_exptl_absorpt_correction_T_min 0.854
_exptl_absorpt_correction_type multi-scan
_exptl_absorpt_process_details SADABS
_exptl_crystal_colour green
_exptl_crystal_density_diffrn 1.332
_exptl_crystal_description prism
_exptl_crystal_F_000 1332
_exptl_crystal_size_max 0.27
_exptl_crystal_size_mid 0.24
_exptl_crystal_size_min 0.14
_refine_diff_density_max 0.301
_refine_diff_density_min -0.304
_refine_diff_density_rms 0.047
_refine_ls_extinction_method none
_refine_ls_goodness_of_fit_ref 1.004
_refine_ls_hydrogen_treatment constr
_refine_ls_matrix_type full
_refine_ls_number_parameters 360
_refine_ls_number_reflns 6932
_refine_ls_number_restraints 0
_refine_ls_restrained_S_all 1.004
_refine_ls_R_factor_all 0.0777
_refine_ls_R_factor_gt 0.0324
_refine_ls_shift/su_max 0.000
_refine_ls_shift/su_mean 0.000
_refine_ls_structure_factor_coef Fsqd
_refine_ls_weighting_details 'calc w=1/[\s^2^(Fo^2^)+(0.0191P)^2^+0.0000P] where P=(Fo^2^+2Fc^2^)/3'
_refine_ls_weighting_scheme calc
_refine_ls_wR_factor_gt 0.0543
_refine_ls_wR_factor_ref 0.0613
_reflns_number_gt 4132
_reflns_number_total 6932
_reflns_threshold_expression >2sigma(I)
_cod_data_source_file ja109413c_si_014.cif
_cod_data_source_block pp38ae
_cod_depositor_comments
;
 Updated bibliographic information.

 Antanas Vaitkus,
 2019-10-11
;
_cod_database_code 4106018

loop_
_symmetry_equiv_pos_as_xyz
'x, y, z'
'-x+1/2, y+1/2, -z+1/2'
'-x, -y, -z'
'x-1/2, -y-1/2, z-1/2'

loop_
_atom_site_label
_atom_site_type_symbol
_atom_site_fract_x
_atom_site_fract_y
_atom_site_fract_z
_atom_site_U_iso_or_equiv
_atom_site_adp_type
_atom_site_occupancy
_atom_site_symmetry_multiplicity
_atom_site_calc_flag
_atom_site_refinement_flags
Cu Cu 0.28379(2) 0.130472(15) 0.213309(17) 0.03589(8) Uani 1 1 d .
Cl1 Cl 0.29667(5) 0.08846(4) 0.07858(4) 0.05543(17) Uani 1 1 d .
Cl2 Cl 0.14373(5) 0.05115(4) 0.20503(4) 0.05956(18) Uani 1 1 d .
S13 S 0.11320(5) 0.39030(4) 0.26912(4) 0.05227(17) Uani 1 1 d .
N11 N 0.30607(13) 0.27064(9) 0.33643(11) 0.0315(4) Uani 1 1 d .
N22 N 0.42531(13) 0.19135(9) 0.23732(11) 0.0327(4) Uani 1 1 d .
C23 C 0.23719(16) 0.31258(12) 0.17326(14) 0.0322(5) Uani 1 1 d .
C13 C 0.33032(15) 0.31137(12) 0.26091(13) 0.0310(5) Uani 1 1 d .
H13 H 0.3484 0.3673 0.2792 0.037 Uiso 1 1 calc R
N21 N 0.27012(12) 0.19179(10) 0.32556(11) 0.0319(4) Uani 1 1 d .
C31 C 0.31755(16) 0.29787(12) 0.42230(14) 0.0343(5) Uani 1 1 d .
C71 C 0.36133(18) 0.37954(12) 0.45536(14) 0.0414(6) Uani 1 1 d .
H71 H 0.3342 0.4183 0.4058 0.050 Uiso 1 1 calc R
N12 N 0.42613(13) 0.27354(9) 0.24801(11) 0.0317(4) Uani 1 1 d .
C81 C 0.48360(19) 0.37873(14) 0.47985(17) 0.0627(7) Uani 1 1 d .
H81A H 0.5103 0.4328 0.4913 0.094 Uiso 1 1 calc R
H81B H 0.5055 0.3563 0.4302 0.094 Uiso 1 1 calc R
H81C H 0.5120 0.3466 0.5335 0.094 Uiso 1 1 calc R
C21 C 0.28638(17) 0.23584(13) 0.46726(14) 0.0389(5) Uani 1 1 d .
H21 H 0.2841 0.2366 0.5274 0.047 Uiso 1 1 calc R
C43 C 0.1707(2) 0.29196(13) 0.01102(15) 0.0497(6) Uani 1 1 d .
H43 H 0.1828 0.2749 -0.0431 0.060 Uiso 1 1 calc R
C83 C 0.03256(18) 0.32025(15) 0.30682(16) 0.0489(6) Uani 1 1 d .
C91 C 0.3244(2) 0.40595(14) 0.53653(16) 0.0657(8) Uani 1 1 d .
H91A H 0.2473 0.4055 0.5200 0.098 Uiso 1 1 calc R
H91B H 0.3500 0.4594 0.5543 0.098 Uiso 1 1 calc R
H91C H 0.3524 0.3697 0.5865 0.098 Uiso 1 1 calc R
C32 C 0.52237(17) 0.30550(12) 0.24949(14) 0.0368(5) Uani 1 1 d .
C73 C 0.13624(17) 0.34334(12) 0.17203(15) 0.0390(5) Uani 1 1 d .
C22 C 0.58535(17) 0.24144(13) 0.24052(15) 0.0441(6) Uani 1 1 d .
H22 H 0.6566 0.2440 0.2398 0.053 Uiso 1 1 calc R
C53 C 0.0715(2) 0.32035(14) 0.01053(17) 0.0544(7) Uani 1 1 d .
H53 H 0.0159 0.3223 -0.0435 0.065 Uiso 1 1 calc R
C33 C 0.25299(18) 0.28857(12) 0.09168(15) 0.0406(6) Uani 1 1 d .
H33 H 0.3201 0.2698 0.0910 0.049 Uiso 1 1 calc R
C93 C 0.0067(2) 0.24420(16) 0.27159(17) 0.0588(7) Uani 1 1 d .
H93 H 0.0310 0.2266 0.2234 0.071 Uiso 1 1 calc R
C82 C 0.4976(2) 0.43066(14) 0.15821(18) 0.0700(8) Uani 1 1 d .
H82A H 0.5297 0.4051 0.1163 0.105 Uiso 1 1 calc R
H82B H 0.5127 0.4873 0.1603 0.105 Uiso 1 1 calc R
H82C H 0.4214 0.4224 0.1384 0.105 Uiso 1 1 calc R
C113 C -0.0920(3) 0.2190(3) 0.3782(2) 0.0969(11) Uani 1 1 d .
H113 H -0.1343 0.1851 0.4018 0.116 Uiso 1 1 calc R
C92 C 0.6634(2) 0.41188(16) 0.2909(2) 0.0808(9) Uani 1 1 d .
H92A H 0.6894 0.3898 0.3512 0.121 Uiso 1 1 calc R
H92B H 0.6749 0.4690 0.2932 0.121 Uiso 1 1 calc R
H92C H 0.7013 0.3878 0.2522 0.121 Uiso 1 1 calc R
C133 C -0.0044(2) 0.34537(18) 0.37847(18) 0.0714(8) Uani 1 1 d .
H133 H 0.0125 0.3967 0.4027 0.086 Uiso 1 1 calc R
C72 C 0.54395(18) 0.39446(12) 0.25296(17) 0.0475(6) Uani 1 1 d .
H72 H 0.5070 0.4190 0.2938 0.057 Uiso 1 1 calc R
C63 C 0.05525(18) 0.34583(14) 0.09072(17) 0.0503(6) Uani 1 1 d .
H63 H -0.0120 0.3653 0.0904 0.060 Uiso 1 1 calc R
C103 C -0.0552(2) 0.19391(18) 0.3076(2) 0.0770(9) Uani 1 1 d .
H103 H -0.0720 0.1425 0.2837 0.092 Uiso 1 1 calc R
C123 C -0.0660(3) 0.2950(3) 0.4141(2) 0.0971(11) Uani 1 1 d .
H123 H -0.0901 0.3122 0.4626 0.117 Uiso 1 1 calc R
C41 C 0.22422(18) 0.08847(13) 0.42637(15) 0.0433(6) Uani 1 1 d .
H41 H 0.1638 0.0725 0.3745 0.052 Uiso 1 1 calc R
C11 C 0.25865(16) 0.17110(12) 0.40730(14) 0.0342(5) Uani 1 1 d .
C12 C 0.52311(17) 0.17193(12) 0.23263(14) 0.0361(5) Uani 1 1 d .
C51 C 0.31381(19) 0.02730(13) 0.43483(17) 0.0607(7) Uani 1 1 d .
H51A H 0.3361 0.0279 0.3802 0.091 Uiso 1 1 calc R
H51B H 0.2882 -0.0254 0.4435 0.091 Uiso 1 1 calc R
H51C H 0.3736 0.0409 0.4861 0.091 Uiso 1 1 calc R
C42 C 0.55452(17) 0.08667(13) 0.22291(15) 0.0428(6) Uani 1 1 d .
H42 H 0.4889 0.0541 0.2071 0.051 Uiso 1 1 calc R
C52 C 0.6057(2) 0.07852(17) 0.1462(2) 0.0842(9) Uani 1 1 d .
H52A H 0.5568 0.0975 0.0905 0.126 Uiso 1 1 calc R
H52B H 0.6225 0.0230 0.1394 0.126 Uiso 1 1 calc R
H52C H 0.6705 0.1099 0.1600 0.126 Uiso 1 1 calc R
C62 C 0.6280(2) 0.05419(16) 0.31164(19) 0.0902(10) Uani 1 1 d .
H62A H 0.5939 0.0600 0.3592 0.135 Uiso 1 1 calc R
H62B H 0.6943 0.0837 0.3275 0.135 Uiso 1 1 calc R
H62C H 0.6423 -0.0017 0.3044 0.135 Uiso 1 1 calc R
C61 C 0.1851(2) 0.08804(16) 0.51111(17) 0.0762(9) Uani 1 1 d .
H61A H 0.2431 0.1028 0.5633 0.114 Uiso 1 1 calc R
H61B H 0.1602 0.0351 0.5200 0.114 Uiso 1 1 calc R
H61C H 0.1274 0.1259 0.5035 0.114 Uiso 1 1 calc R

loop_
_atom_site_aniso_label
_atom_site_aniso_U_11
_atom_site_aniso_U_22
_atom_site_aniso_U_33
_atom_site_aniso_U_23
_atom_site_aniso_U_13
_atom_site_aniso_U_12
Cu 0.03882(15) 0.03377(15) 0.03536(15) -0.00210(13) 0.01111(12) -0.00289(13)
Cl1 0.0652(4) 0.0605(4) 0.0433(4) -0.0147(3) 0.0199(3) -0.0122(3)
Cl2 0.0625(4) 0.0668(4) 0.0521(4) -0.0145(3) 0.0207(3) -0.0292(3)
S13 0.0481(4) 0.0484(4) 0.0632(4) -0.0086(3) 0.0206(3) 0.0081(3)
N11 0.0386(10) 0.0265(10) 0.0319(10) 0.0021(8) 0.0144(8) 0.0007(8)
N22 0.0369(10) 0.0288(10) 0.0339(10) -0.0010(8) 0.0124(8) 0.0019(8)
C23 0.0368(13) 0.0262(12) 0.0346(12) 0.0053(9) 0.0120(11) 0.0000(9)
C13 0.0353(12) 0.0265(11) 0.0348(12) 0.0007(10) 0.0160(11) 0.0024(9)
N21 0.0322(10) 0.0293(10) 0.0361(10) 0.0011(8) 0.0130(8) -0.0015(8)
C31 0.0387(13) 0.0336(13) 0.0310(12) 0.0009(10) 0.0108(10) 0.0042(10)
C71 0.0593(15) 0.0315(13) 0.0338(12) -0.0015(10) 0.0140(11) 0.0017(11)
N12 0.0339(10) 0.0272(10) 0.0357(10) -0.0004(8) 0.0127(8) 0.0008(8)
C81 0.0653(18) 0.0483(16) 0.0684(18) -0.0127(14) 0.0091(14) -0.0107(13)
C21 0.0477(14) 0.0416(14) 0.0292(12) 0.0024(11) 0.0137(11) 0.0018(11)
C43 0.0620(18) 0.0506(16) 0.0345(14) 0.0016(11) 0.0106(13) -0.0050(13)
C83 0.0371(14) 0.0623(17) 0.0482(15) 0.0007(13) 0.0135(12) 0.0111(12)
C91 0.104(2) 0.0485(16) 0.0498(16) -0.0117(13) 0.0307(16) 0.0013(15)
C32 0.0365(13) 0.0348(13) 0.0417(13) 0.0012(10) 0.0157(11) -0.0039(10)
C73 0.0394(14) 0.0336(13) 0.0445(14) 0.0046(10) 0.0131(12) 0.0022(10)
C22 0.0335(13) 0.0428(14) 0.0604(16) -0.0006(12) 0.0205(12) -0.0003(11)
C53 0.0506(17) 0.0550(17) 0.0469(16) 0.0082(13) -0.0030(13) -0.0066(13)
C33 0.0433(14) 0.0403(14) 0.0390(14) 0.0050(11) 0.0131(12) 0.0010(11)
C93 0.0551(17) 0.0658(19) 0.0599(18) 0.0002(15) 0.0236(14) -0.0010(14)
C82 0.087(2) 0.0446(16) 0.088(2) 0.0151(15) 0.0407(18) 0.0015(14)
C113 0.085(3) 0.130(3) 0.090(3) 0.011(2) 0.047(2) -0.018(2)
C92 0.0582(18) 0.0584(18) 0.126(3) -0.0157(18) 0.0267(18) -0.0222(14)
C133 0.0668(19) 0.086(2) 0.0682(19) -0.0112(17) 0.0310(16) 0.0056(16)
C72 0.0476(15) 0.0360(14) 0.0674(17) -0.0056(12) 0.0300(14) -0.0063(11)
C63 0.0389(14) 0.0519(16) 0.0554(16) 0.0079(13) 0.0060(13) 0.0036(11)
C103 0.072(2) 0.081(2) 0.083(2) 0.0050(18) 0.0297(18) -0.0159(17)
C123 0.090(3) 0.140(4) 0.081(2) -0.009(2) 0.055(2) -0.001(2)
C41 0.0506(15) 0.0402(14) 0.0391(14) 0.0047(11) 0.0127(12) -0.0095(11)
C11 0.0345(12) 0.0355(13) 0.0336(12) 0.0054(10) 0.0113(10) 0.0022(10)
C12 0.0379(13) 0.0355(13) 0.0365(13) 0.0005(10) 0.0131(11) 0.0045(10)
C51 0.0754(19) 0.0343(14) 0.0672(18) 0.0071(12) 0.0123(15) -0.0014(13)
C42 0.0423(14) 0.0348(13) 0.0528(15) 0.0003(11) 0.0160(12) 0.0056(11)
C52 0.111(3) 0.069(2) 0.091(2) 0.0015(17) 0.058(2) 0.0301(18)
C62 0.124(3) 0.0594(19) 0.073(2) 0.0065(16) 0.006(2) 0.0352(18)
C61 0.116(3) 0.0630(18) 0.0658(19) 0.0110(15) 0.0518(19) -0.0168(17)

loop_
_atom_type_symbol
_atom_type_description
_atom_type_scat_dispersion_real
_atom_type_scat_dispersion_imag
_atom_type_scat_source
C C 0.0033 0.0016 'International Tables Vol C Tables 4.2.6.8 and 6.1.1.4'
H H 0.0000 0.0000 'International Tables Vol C Tables 4.2.6.8 and 6.1.1.4'
N N 0.0061 0.0033 'International Tables Vol C Tables 4.2.6.8 and 6.1.1.4'
S S 0.1246 0.1234 'International Tables Vol C Tables 4.2.6.8 and 6.1.1.4'
Cl Cl 0.1484 0.1585 'International Tables Vol C Tables 4.2.6.8 and 6.1.1.4'
Cu Cu 0.3201 1.2651 'International Tables Vol C Tables 4.2.6.8 and 6.1.1.4'

loop_
_geom_angle_atom_site_label_1
_geom_angle_atom_site_label_2
_geom_angle_atom_site_label_3
_geom_angle
N22 Cu N21 83.87(6)
N22 Cu Cl2 170.81(5)
N21 Cu Cl2 94.33(5)
N22 Cu Cl1 91.06(5)
N21 Cu Cl1 168.39(5)
Cl2 Cu Cl1 92.27(2)
C83 S13 C73 104.01(11)
C31 N11 N21 111.79(16)
C31 N11 C13 128.92(17)
N21 N11 C13 119.23(15)
C12 N22 N12 105.76(16)
C12 N22 Cu 134.07(14)
N12 N22 Cu 119.33(12)
C33 C23 C73 118.3(2)
C33 C23 C13 120.29(18)
C73 C23 C13 121.25(18)
N11 C13 N12 107.26(15)
N11 C13 C23 114.06(16)
N12 C13 C23 112.27(16)
N11 C13 H13 107.7
N12 C13 H13 107.7
C23 C13 H13 107.7
C11 N21 N11 104.67(16)
C11 N21 Cu 135.40(14)
N11 N21 Cu 117.62(12)
N11 C31 C21 105.74(18)
N11 C31 C71 123.59(18)
C21 C31 C71 130.61(19)
C31 C71 C91 110.99(18)
C31 C71 C81 110.02(18)
C91 C71 C81 110.69(19)
C31 C71 H71 108.3
C91 C71 H71 108.3
C81 C71 H71 108.3
C32 N12 N22 111.53(16)
C32 N12 C13 130.57(17)
N22 N12 C13 117.79(15)
C71 C81 H81A 109.5
C71 C81 H81B 109.5
H81A C81 H81B 109.5
C71 C81 H81C 109.5
H81A C81 H81C 109.5
H81B C81 H81C 109.5
C31 C21 C11 107.98(19)
C31 C21 H21 126.0
C11 C21 H21 126.0
C53 C43 C33 120.2(2)
C53 C43 H43 119.9
C33 C43 H43 119.9
C93 C83 C133 119.1(2)
C93 C83 S13 125.17(19)
C133 C83 S13 115.7(2)
C71 C91 H91A 109.5
C71 C91 H91B 109.5
H91A C91 H91B 109.5
C71 C91 H91C 109.5
H91A C91 H91C 109.5
H91B C91 H91C 109.5
N12 C32 C22 105.63(18)
N12 C32 C72 123.28(18)
C22 C32 C72 130.9(2)
C63 C73 C23 119.4(2)
C63 C73 S13 118.20(17)
C23 C73 S13 121.98(17)
C32 C22 C12 107.58(19)
C32 C22 H22 126.2
C12 C22 H22 126.2
C63 C53 C43 119.2(2)
C63 C53 H53 120.4
C43 C53 H53 120.4
C23 C33 C43 121.2(2)
C23 C33 H33 119.4
C43 C33 H33 119.4
C83 C93 C103 120.2(3)
C83 C93 H93 119.9
C103 C93 H93 119.9
C72 C82 H82A 109.5
C72 C82 H82B 109.5
H82A C82 H82B 109.5
C72 C82 H82C 109.5
H82A C82 H82C 109.5
H82B C82 H82C 109.5
C103 C113 C123 119.5(3)
C103 C113 H113 120.2
C123 C113 H113 120.2
C72 C92 H92A 109.5
C72 C92 H92B 109.5
H92A C92 H92B 109.5
C72 C92 H92C 109.5
H92A C92 H92C 109.5
H92B C92 H92C 109.5
C123 C133 C83 120.4(3)
C123 C133 H133 119.8
C83 C133 H133 119.8
C32 C72 C92 111.12(19)
C32 C72 C82 109.58(19)
C92 C72 C82 111.7(2)
C32 C72 H72 108.1
C92 C72 H72 108.1
C82 C72 H72 108.1
C53 C63 C73 121.6(2)
C53 C63 H63 119.2
C73 C63 H63 119.2
C113 C103 C93 120.6(3)
C113 C103 H103 119.7
C93 C103 H103 119.7
C133 C123 C113 120.2(3)
C133 C123 H123 119.9
C113 C123 H123 119.9
C11 C41 C51 111.33(18)
C11 C41 C61 111.21(19)
C51 C41 C61 111.0(2)
C11 C41 H41 107.7
C51 C41 H41 107.7
C61 C41 H41 107.7
N21 C11 C21 109.81(18)
N21 C11 C41 122.27(19)
C21 C11 C41 127.89(19)
N22 C12 C22 109.48(18)
N22 C12 C42 121.80(19)
C22 C12 C42 128.7(2)
C41 C51 H51A 109.5
C41 C51 H51B 109.5
H51A C51 H51B 109.5
C41 C51 H51C 109.5
H51A C51 H51C 109.5
H51B C51 H51C 109.5
C12 C42 C52 110.85(19)
C12 C42 C62 111.57(19)
C52 C42 C62 111.0(2)
C12 C42 H42 107.7
C52 C42 H42 107.7
C62 C42 H42 107.7
C42 C52 H52A 109.5
C42 C52 H52B 109.5
H52A C52 H52B 109.5
C42 C52 H52C 109.5
H52A C52 H52C 109.5
H52B C52 H52C 109.5
C42 C62 H62A 109.5
C42 C62 H62B 109.5
H62A C62 H62B 109.5
C42 C62 H62C 109.5
H62A C62 H62C 109.5
H62B C62 H62C 109.5
C41 C61 H61A 109.5
C41 C61 H61B 109.5
H61A C61 H61B 109.5
C41 C61 H61C 109.5
H61A C61 H61C 109.5
H61B C61 H61C 109.5

loop_
_geom_bond_atom_site_label_1
_geom_bond_atom_site_label_2
_geom_bond_distance
Cu N22 2.0384(16)
Cu N21 2.0492(16)
Cu Cl2 2.2216(6)
Cu Cl1 2.2295(6)
S13 C83 1.770(3)
S13 C73 1.779(2)
N11 C31 1.358(2)
N11 N21 1.384(2)
N11 C13 1.451(2)
N22 C12 1.334(2)
N22 N12 1.375(2)
C23 C33 1.382(3)
C23 C73 1.404(3)
C23 C13 1.528(3)
C13 N12 1.459(2)
C13 H13 0.9800
N21 C11 1.347(2)
C31 C21 1.364(3)
C31 C71 1.502(3)
C71 C91 1.520(3)
C71 C81 1.525(3)
C71 H71 0.9800
N12 C32 1.353(2)
C81 H81A 0.9600
C81 H81B 0.9600
C81 H81C 0.9600
C21 C11 1.393(3)
C21 H21 0.9300
C43 C53 1.372(3)
C43 C33 1.384(3)
C43 H43 0.9300
C83 C93 1.377(3)
C83 C133 1.382(3)
C91 H91A 0.9600
C91 H91B 0.9600
C91 H91C 0.9600
C32 C22 1.373(3)
C32 C72 1.502(3)
C73 C63 1.381(3)
C22 C12 1.395(3)
C22 H22 0.9300
C53 C63 1.371(3)
C53 H53 0.9300
C33 H33 0.9300
C93 C103 1.380(3)
C93 H93 0.9300
C82 C72 1.526(3)
C82 H82A 0.9600
C82 H82B 0.9600
C82 H82C 0.9600
C113 C103 1.367(4)
C113 C123 1.380(4)
C113 H113 0.9300
C92 C72 1.522(3)
C92 H92A 0.9600
C92 H92B 0.9600
C92 H92C 0.9600
C133 C123 1.375(4)
C133 H133 0.9300
C72 H72 0.9800
C63 H63 0.9300
C103 H103 0.9300
C123 H123 0.9300
C41 C11 1.498(3)
C41 C51 1.523(3)
C41 C61 1.524(3)
C41 H41 0.9800
C12 C42 1.493(3)
C51 H51A 0.9600
C51 H51B 0.9600
C51 H51C 0.9600
C42 C52 1.514(3)
C42 C62 1.518(3)
C42 H42 0.9800
C52 H52A 0.9600
C52 H52B 0.9600
C52 H52C 0.9600
C62 H62A 0.9600
C62 H62B 0.9600
C62 H62C 0.9600
C61 H61A 0.9600
C61 H61B 0.9600
C61 H61C 0.9600
